data_4319876
loop_
_publ_author_name
'Yi Han'
'C. Jeff Harlan'
'Philipp Stoessel'
'Brian J. Frost'
'Jack R. Norton'
'Susie Miller'
'Brian Bridgewater'
'Qiang Xu'

_publ_section_title
;
 Rhenium Oxo Complexes of a Chelating Diyne Ligand. Synthesis and Study of
 the Kinetics of Protonation
;
_journal_name_full 'Inorganic Chemistry'
_journal_page_first 2942
_journal_page_last 2952
_journal_paper_doi 10.1021/ic0100931
_journal_volume 40
_journal_year 2001
_chemical_formula_sum 'C15 H21 B2 F8 I N3 Re'
_chemical_formula_weight 730.07
_chemical_name_systematic
;
  ?
;
_space_group_IT_number 87
_symmetry_cell_setting tetragonal
_symmetry_space_group_name_Hall '-I 4'
_symmetry_space_group_name_H-M 'I 4/m'
_atom_sites_solution_hydrogens geom
_atom_sites_solution_primary direct
_atom_sites_solution_secondary difmap
_audit_creation_method SHELXL-97
_cell_angle_alpha 90.00
_cell_angle_beta 90.00
_cell_angle_gamma 90.00
_cell_formula_units_Z 8
_cell_length_a 23.889(2)
_cell_length_b 23.889(2)
_cell_length_c 9.7525(11)
_cell_measurement_temperature 228(2)
_cell_volume 5565.6(9)
_computing_cell_refinement 'Bruker SMART'
_computing_data_collection 'Bruker SMART'
_computing_data_reduction 'Bruker SHELXTL'
_computing_molecular_graphics 'Bruker SHELXTL'
_computing_publication_material 'Bruker SHELXTL'
_computing_structure_refinement 'SHELXL-97 (Sheldrick, 1997)'
_computing_structure_solution 'SHELXS-97 (Sheldrick, 1990)'
_diffrn_ambient_temperature 228(2)
_diffrn_measured_fraction_theta_full 0.943
_diffrn_measured_fraction_theta_max 0.943
_diffrn_measurement_device_type 'CCD area detector'
_diffrn_measurement_method 'phi and omega scans'
_diffrn_radiation_monochromator graphite
_diffrn_radiation_source 'fine-focus sealed tube'
_diffrn_radiation_type MoK\a
_diffrn_radiation_wavelength 0.71073
_diffrn_reflns_av_R_equivalents 0.1264
_diffrn_reflns_av_sigmaI/netI 0.0606
_diffrn_reflns_limit_h_max 30
_diffrn_reflns_limit_h_min -24
_diffrn_reflns_limit_k_max 31
_diffrn_reflns_limit_k_min -28
_diffrn_reflns_limit_l_max 12
_diffrn_reflns_limit_l_min -8
_diffrn_reflns_number 18516
_diffrn_reflns_theta_full 28.24
_diffrn_reflns_theta_max 28.24
_diffrn_reflns_theta_min 1.21
_exptl_absorpt_coefficient_mu 5.534
_exptl_absorpt_correction_T_max 0.4041
_exptl_absorpt_correction_T_min 0.2876
_exptl_absorpt_correction_type none
_exptl_crystal_density_diffrn 1.743
_exptl_crystal_density_method 'not measured'
_exptl_crystal_F_000 2736
_exptl_crystal_size_max 0.30
_exptl_crystal_size_mid 0.20
_exptl_crystal_size_min 0.20
_refine_diff_density_max 2.869
_refine_diff_density_min -2.232
_refine_diff_density_rms 0.260
_refine_ls_extinction_coef 0.00000(5)
_refine_ls_extinction_expression Fc^*^=kFc[1+0.001xFc^2^\l^3^/sin(2\q)]^-1/4^
_refine_ls_extinction_method SHELXL
_refine_ls_goodness_of_fit_ref 1.073
_refine_ls_hydrogen_treatment mixed
_refine_ls_matrix_type full
_refine_ls_number_parameters 158
_refine_ls_number_reflns 3438
_refine_ls_number_restraints 0
_refine_ls_restrained_S_all 1.073
_refine_ls_R_factor_all 0.0810
_refine_ls_R_factor_gt 0.0588
_refine_ls_shift/su_max 1.447
_refine_ls_shift/su_mean 0.013
_refine_ls_structure_factor_coef Fsqd
_refine_ls_weighting_details 'calc w=1/[\s^2^(Fo^2^)+(0.1047P)^2^+54.8483P] where P=(Fo^2^+2Fc^2^)/3'
_refine_ls_weighting_scheme calc
_refine_ls_wR_factor_gt 0.1696
_refine_ls_wR_factor_ref 0.1932
_reflns_number_gt 2591
_reflns_number_total 3438
_reflns_threshold_expression >2sigma(I)
_cod_data_source_file ic0100931_3.cif
_cod_data_source_block res10
_cod_depositor_comments
;
The following automatic conversions were performed:

'_symmetry_cell_setting' value 'Tetragonal' changed to 'tetragonal'
according to the built-in table from CIF Core dictionary named
'cif_core.dic' version 2.4.1 from 2010-06-29.

Automatic conversion script
Id: cif_fix_values 1646 2011-03-28 12:23:43Z adriana 
;
_cod_database_code 4319876

loop_
_symmetry_equiv_pos_as_xyz
'x, y, z'
'-x, -y, z'
'-y, x, z'
'y, -x, z'
'x+1/2, y+1/2, z+1/2'
'-x+1/2, -y+1/2, z+1/2'
'-y+1/2, x+1/2, z+1/2'
'y+1/2, -x+1/2, z+1/2'
'-x, -y, -z'
'x, y, -z'
'y, -x, -z'
'-y, x, -z'
'-x+1/2, -y+1/2, -z+1/2'
'x+1/2, y+1/2, -z+1/2'
'y+1/2, -x+1/2, -z+1/2'
'-y+1/2, x+1/2, -z+1/2'

loop_
_atom_site_label
_atom_site_type_symbol
_atom_site_fract_x
_atom_site_fract_y
_atom_site_fract_z
_atom_site_U_iso_or_equiv
_atom_site_adp_type
_atom_site_occupancy
_atom_site_symmetry_multiplicity
_atom_site_calc_flag
_atom_site_refinement_flags
_atom_site_disorder_assembly
_atom_site_disorder_group
Re Re 0.004320(19) 0.246471(19) 0.0000 0.0418(2) Uani 1 2 d S . .
I I 0.02493(4) 0.13304(4) 0.0000 0.0685(4) Uani 1 2 d S . .
N1 N 0.0261(4) 0.3310(5) 0.0000 0.048(2) Uani 1 2 d S . .
N2 N 0.0752(3) 0.2442(3) -0.1413(9) 0.0509(18) Uani 1 1 d . . .
C1 C -0.0417(5) 0.3193(5) 0.2631(12) 0.066(3) Uani 1 1 d . . .
H1A H -0.0589 0.3508 0.2163 0.099 Uiso 1 1 calc R . .
H1B H -0.0044 0.3297 0.2929 0.099 Uiso 1 1 calc R . .
H1C H -0.0642 0.3092 0.3422 0.099 Uiso 1 1 calc R . .
C2 C -0.0382(4) 0.2716(4) 0.1694(10) 0.049(2) Uani 1 1 d . . .
C3 C -0.0564(4) 0.2235(4) 0.1332(11) 0.053(2) Uani 1 1 d . . .
C4 C -0.1026(5) 0.1803(5) 0.1331(13) 0.066(3) Uani 1 1 d . . .
H4A H -0.1267 0.1855 0.2135 0.080 Uiso 1 1 calc R . .
H4B H -0.0865 0.1426 0.1368 0.080 Uiso 1 1 calc R . .
C5 C -0.1372(7) 0.1875(7) 0.0000 0.078(5) Uani 1 2 d S . .
H5A H -0.1542 0.2249 0.0000 0.094 Uiso 1 2 calc SR . .
H5B H -0.1677 0.1600 0.0000 0.094 Uiso 1 2 calc SR . .
C11 C 0.0584(9) 0.4327(7) 0.0000 0.097(7) Uani 1 2 d S . .
H11A H 0.0370 0.4532 -0.0680 0.145 Uiso 0.50 1 calc PR . .
H11B H 0.0980 0.4351 -0.0220 0.145 Uiso 0.50 1 calc PR . .
H11C H 0.0519 0.4487 0.0899 0.145 Uiso 0.50 1 calc PR . .
C12 C 0.0411(6) 0.3741(6) 0.0000 0.059(4) Uani 1 2 d S . .
C21 C 0.1598(5) 0.2609(6) -0.3001(11) 0.073(3) Uani 1 1 d . . .
H21A H 0.1535 0.2943 -0.3543 0.109 Uiso 1 1 calc R . .
H21B H 0.1645 0.2290 -0.3606 0.109 Uiso 1 1 calc R . .
H21C H 0.1932 0.2656 -0.2450 0.109 Uiso 1 1 calc R . .
C22 C 0.1121(4) 0.2514(4) -0.2111(10) 0.050(2) Uani 1 1 d . . .
F11 F 0.2501(5) 0.3433(4) -0.1181(13) 0.137(4) Uani 1 1 d . . .
F12 F 0.1694(5) 0.3417(6) 0.0000 0.100(4) Uani 1 2 d S . .
F13 F 0.2258(6) 0.2672(4) 0.0000 0.098(4) Uani 1 2 d S . .
F21 F 0.1706(6) 0.5655(6) 0.0000 0.117(5) Uani 1 2 d S . .
F22 F 0.0857(6) 0.5633(5) 0.104(2) 0.208(8) Uani 1 1 d . . .
F23 F 0.1176(5) 0.6411(5) 0.0000 0.098(4) Uani 1 2 d S . .
B1 B 0.2257(8) 0.3233(8) 0.0000 0.062(4) Uani 1 2 d S . .
B2 B 0.1184(10) 0.5822(9) 0.0000 0.088(7) Uani 1 2 d S . .

loop_
_atom_site_aniso_label
_atom_site_aniso_U_11
_atom_site_aniso_U_22
_atom_site_aniso_U_33
_atom_site_aniso_U_23
_atom_site_aniso_U_13
_atom_site_aniso_U_12
Re 0.0338(3) 0.0384(3) 0.0531(4) 0.000 0.000 -0.00030(18)
I 0.0517(5) 0.0421(5) 0.1116(9) 0.000 0.000 0.0053(4)
N1 0.038(5) 0.039(6) 0.068(7) 0.000 0.000 -0.001(4)
N2 0.046(4) 0.048(4) 0.059(5) -0.002(4) -0.001(4) 0.002(3)
C1 0.063(6) 0.069(7) 0.066(7) -0.014(6) 0.007(5) -0.009(5)
C2 0.042(4) 0.051(5) 0.055(5) 0.000(4) 0.004(4) 0.003(4)
C3 0.046(5) 0.052(5) 0.062(6) 0.002(5) 0.004(4) -0.001(4)
C4 0.057(6) 0.056(6) 0.086(8) 0.000(6) 0.019(6) -0.015(5)
C5 0.050(8) 0.048(8) 0.138(17) 0.000 0.000 -0.015(7)
C11 0.079(12) 0.044(9) 0.17(2) 0.000 0.000 -0.016(8)
C12 0.041(7) 0.052(8) 0.083(10) 0.000 0.000 -0.006(6)
C21 0.065(7) 0.099(9) 0.056(7) 0.007(6) 0.013(5) 0.005(6)
C22 0.043(5) 0.058(5) 0.047(5) -0.001(4) 0.001(4) 0.004(4)
F11 0.136(8) 0.113(7) 0.163(9) 0.035(7) 0.080(8) 0.024(6)
F12 0.065(6) 0.117(10) 0.117(9) 0.000 0.000 0.016(6)
F13 0.141(11) 0.052(5) 0.102(8) 0.000 0.000 0.004(6)
F21 0.104(10) 0.098(9) 0.150(12) 0.000 0.000 0.041(8)
F22 0.209(14) 0.083(7) 0.33(2) 0.037(9) 0.142(14) 0.017(8)
F23 0.093(8) 0.063(6) 0.139(11) 0.000 0.000 -0.002(6)
B1 0.057(9) 0.052(9) 0.075(12) 0.000 0.000 0.011(7)
B2 0.063(12) 0.055(11) 0.15(2) 0.000 0.000 0.012(9)

loop_
_atom_type_symbol
_atom_type_description
_atom_type_scat_dispersion_real
_atom_type_scat_dispersion_imag
_atom_type_scat_source
C C 0.0033 0.0016 'International Tables Vol C Tables 4.2.6.8 and 6.1.1.4'
H H 0.0000 0.0000 'International Tables Vol C Tables 4.2.6.8 and 6.1.1.4'
B B 0.0013 0.0007 'International Tables Vol C Tables 4.2.6.8 and 6.1.1.4'
N N 0.0061 0.0033 'International Tables Vol C Tables 4.2.6.8 and 6.1.1.4'
F F 0.0171 0.0103 'International Tables Vol C Tables 4.2.6.8 and 6.1.1.4'
I I -0.4742 1.8119 'International Tables Vol C Tables 4.2.6.8 and 6.1.1.4'
Re Re -1.0185 7.2310 'International Tables Vol C Tables 4.2.6.8 and 6.1.1.4'

loop_
_geom_angle_atom_site_label_1
_geom_angle_atom_site_label_2
_geom_angle_atom_site_label_3
_geom_angle
_geom_angle_site_symmetry_1
_geom_angle_site_symmetry_3
_geom_angle_publ_flag
C3 Re C3 79.9(6) 10 . ?
C3 Re C2 36.7(4) 10 10 ?
C3 Re C2 104.1(4) . 10 ?
C3 Re C2 104.1(4) 10 . ?
C3 Re C2 36.7(4) . . ?
C2 Re C2 108.9(5) 10 . ?
C3 Re N1 116.2(3) 10 . ?
C3 Re N1 116.2(3) . . ?
C2 Re N1 80.7(3) 10 . ?
C2 Re N1 80.7(3) . . ?
C3 Re N2 162.6(4) 10 10 ?
C3 Re N2 98.3(4) . 10 ?
C2 Re N2 155.4(3) 10 10 ?
C2 Re N2 83.2(3) . 10 ?
N1 Re N2 80.2(3) . 10 ?
C3 Re N2 98.3(4) 10 . ?
C3 Re N2 162.6(4) . . ?
C2 Re N2 83.2(3) 10 . ?
C2 Re N2 155.4(3) . . ?
N1 Re N2 80.2(3) . . ?
N2 Re N2 78.2(4) 10 . ?
C3 Re I 82.0(3) 10 . ?
C3 Re I 82.0(3) . . ?
C2 Re I 112.3(3) 10 . ?
C2 Re I 112.3(3) . . ?
N1 Re I 155.2(3) . . ?
N2 Re I 80.6(2) 10 . ?
N2 Re I 80.6(2) . . ?
C12 N1 Re 175.4(11) . . ?
C22 N2 Re 169.7(8) . . ?
C3 C2 C1 148.6(10) . . ?
C3 C2 Re 71.3(6) . . ?
C1 C2 Re 140.1(7) . . ?
C2 C3 C4 149.6(10) . . ?
C2 C3 Re 71.9(6) . . ?
C4 C3 Re 135.1(8) . . ?
C3 C4 C5 108.4(10) . . ?
C4 C5 C4 113.8(13) . 10 ?
N1 C12 C11 177.4(17) . . ?
N2 C22 C21 179.6(13) . . ?
F13 B1 F11 110.3(10) . 10 ?
F13 B1 F11 110.3(10) . . ?
F11 B1 F11 113.6(18) 10 . ?
F13 B1 F12 108.2(16) . . ?
F11 B1 F12 107.1(10) 10 . ?
F11 B1 F12 107.1(10) . . ?
F21 B2 F22 116.6(14) . 10 ?
F21 B2 F22 116.6(14) . . ?
F22 B2 F22 97(2) 10 . ?
F21 B2 F23 108.5(19) . . ?
F22 B2 F23 109.0(13) 10 . ?
F22 B2 F23 109.0(13) . . ?

loop_
_geom_bond_atom_site_label_1
_geom_bond_atom_site_label_2
_geom_bond_distance
_geom_bond_site_symmetry_2
_geom_bond_publ_flag
Re C3 2.023(10) 10 ?
Re C3 2.023(10) . ?
Re C2 2.030(10) 10 ?
Re C2 2.030(10) . ?
Re N1 2.085(11) . ?
Re N2 2.185(8) 10 ?
Re N2 2.185(8) . ?
Re I 2.7540(11) . ?
N1 C12 1.090(18) . ?
N2 C22 1.127(12) . ?
C1 C2 1.465(14) . ?
C2 C3 1.277(13) . ?
C3 C4 1.511(13) . ?
C4 C5 1.549(15) . ?
C5 C4 1.549(15) 10 ?
C11 C12 1.46(2) . ?
C21 C22 1.449(14) . ?
F11 B1 1.376(15) . ?
F12 B1 1.41(2) . ?
F13 B1 1.34(2) . ?
F21 B2 1.31(3) . ?
F22 B2 1.35(2) . ?
F23 B2 1.41(2) . ?
B1 F11 1.376(15) 10 ?
B2 F22 1.35(2) 10 ?
